data_4074273
loop_
_publ_author_name
'Vicente, Jos\'e'
'Arcas, Aurelia'
'Fern\'andez-Hern\'andez, Jes\'us M.'
'Bautista, Delia'

_publ_section_title
;
 The First Family of Platinum(IV) Acetonyl Complexes. Mono-, Bis-, and
 Tris(acetonyl) Derivatives&#x2020;
;
_journal_issue 18
_journal_name_full Organometallics
_journal_page_first 4404
_journal_paper_doi 10.1021/om0605027
_journal_volume 25
_journal_year 2006
_chemical_formula_sum 'C19 H23 Cl N2 O3 Pt'
_chemical_formula_weight 557.93
_chemical_name_systematic
; 
 ? 
;
_space_group_IT_number 14
_symmetry_cell_setting monoclinic
_symmetry_space_group_name_Hall '-P 2yn'
_symmetry_space_group_name_H-M 'P 1 21/n 1'
_atom_sites_solution_hydrogens geom
_atom_sites_solution_primary PATTERSON
_atom_sites_solution_secondary difmap
_audit_creation_method SHELXL-97
_cell_angle_alpha 90.00
_cell_angle_beta 111.032(1)
_cell_angle_gamma 90.00
_cell_formula_units_Z 4
_cell_length_a 7.7305(5)
_cell_length_b 27.1799(19)
_cell_length_c 9.7153(7)
_cell_measurement_reflns_used 7287
_cell_measurement_temperature 100(2)
_cell_measurement_theta_max 28.06
_cell_measurement_theta_min 2.37
_cell_volume 1905.3(2)
_computing_cell_refinement 'Bruker SAINT'
_computing_data_collection 'Bruker SMART'
_computing_data_reduction 'Bruker SAINT'
_computing_molecular_graphics 'Bruker SHELXTL'
_computing_publication_material 'Bruker SHELXTL'
_computing_structure_refinement 'SHELXL-97 (Sheldrick, 1997)'
_computing_structure_solution 'SHELXS-97 (Sheldrick, 1990)'
_diffrn_ambient_temperature 100(2)
_diffrn_detector_area_resol_mean 8.26
_diffrn_measured_fraction_theta_full 0.995
_diffrn_measured_fraction_theta_max 0.993
_diffrn_measurement_device_type 'Bruker APEX'
_diffrn_measurement_method \w-scan
_diffrn_radiation_monochromator graphite
_diffrn_radiation_source 'fine-focus sealed tube'
_diffrn_radiation_type MoK\a
_diffrn_radiation_wavelength 0.71073
_diffrn_reflns_av_R_equivalents 0.0283
_diffrn_reflns_av_sigmaI/netI 0.0214
_diffrn_reflns_limit_h_max 9
_diffrn_reflns_limit_h_min -9
_diffrn_reflns_limit_k_max 34
_diffrn_reflns_limit_k_min -34
_diffrn_reflns_limit_l_max 12
_diffrn_reflns_limit_l_min -12
_diffrn_reflns_number 20958
_diffrn_reflns_theta_full 27.00
_diffrn_reflns_theta_max 27.10
_diffrn_reflns_theta_min 2.37
_exptl_absorpt_coefficient_mu 7.526
_exptl_absorpt_correction_T_max 0.5843
_exptl_absorpt_correction_T_min 0.1672
_exptl_absorpt_correction_type multi-scan
_exptl_absorpt_process_details SADABS
_exptl_crystal_colour yellow
_exptl_crystal_density_diffrn 1.945
_exptl_crystal_density_method 'not measured'
_exptl_crystal_description lath
_exptl_crystal_F_000 1080
_exptl_crystal_size_max 0.37
_exptl_crystal_size_mid 0.15
_exptl_crystal_size_min 0.08
_refine_diff_density_max 1.391
_refine_diff_density_min -0.939
_refine_diff_density_rms 0.114
_refine_ls_extinction_method none
_refine_ls_goodness_of_fit_ref 1.187
_refine_ls_hydrogen_treatment 'rigid methyls, others riding'
_refine_ls_matrix_type full
_refine_ls_number_parameters 238
_refine_ls_number_reflns 4167
_refine_ls_number_restraints 6
_refine_ls_restrained_S_all 1.187
_refine_ls_R_factor_all 0.0238
_refine_ls_R_factor_gt 0.0224
_refine_ls_shift/su_max 0.001
_refine_ls_shift/su_mean 0.000
_refine_ls_structure_factor_coef Fsqd
_refine_ls_weighting_details 'calc w=1/[\s^2^(Fo^2^)+(0.0164P)^2^+4.1234P] where P=(Fo^2^+2Fc^2^)/3'
_refine_ls_weighting_scheme calc
_refine_ls_wR_factor_gt 0.0504
_refine_ls_wR_factor_ref 0.0509
_reflns_number_gt 3991
_reflns_number_total 4167
_reflns_threshold_expression >2sigma(I)
_cod_data_source_file om0605027si20060606_015614.cif
_cod_data_source_block 533jmfins
_cod_original_sg_symbol_H-M 'P 2(1)/n'
_cod_database_code 4074273

loop_
_symmetry_equiv_pos_as_xyz
'x, y, z'
'-x+1/2, y+1/2, -z+1/2'
'-x, -y, -z'
'x-1/2, -y-1/2, z-1/2'

loop_
_atom_site_label
_atom_site_type_symbol
_atom_site_fract_x
_atom_site_fract_y
_atom_site_fract_z
_atom_site_U_iso_or_equiv
_atom_site_adp_type
_atom_site_occupancy
_atom_site_symmetry_multiplicity
_atom_site_calc_flag
_atom_site_refinement_flags
Pt1 Pt 0.082348(16) 0.112027(4) 0.963822(12) 0.01355(5) Uani 1 1 d .
Cl1 Cl 0.18341(11) 0.14511(3) 0.77232(9) 0.01949(16) Uani 1 1 d .
N1 N 0.2904(4) 0.15947(10) 1.1057(3) 0.0153(5) Uani 1 1 d D
N2 N -0.0715(4) 0.17633(10) 0.9675(3) 0.0159(5) Uani 1 1 d D
O1 O 0.5395(3) 0.06399(10) 0.9739(3) 0.0248(5) Uani 1 1 d .
O2 O -0.3077(4) 0.13298(10) 0.6351(3) 0.0292(6) Uani 1 1 d .
O3 O 0.0259(3) 0.14723(10) 1.3015(3) 0.0250(6) Uani 1 1 d .
C1 C 0.2342(5) 0.20698(12) 1.1035(3) 0.0163(6) Uani 1 1 d D
C2 C 0.3617(5) 0.24416(13) 1.1640(4) 0.0186(7) Uani 1 1 d D
H2 H 0.3220 0.2774 1.1580 0.022 Uiso 1 1 calc R
C3 C 0.5465(5) 0.23253(13) 1.2332(4) 0.0202(7) Uani 1 1 d D
H3 H 0.6348 0.2577 1.2762 0.024 Uiso 1 1 calc R
C4 C 0.6023(5) 0.18404(14) 1.2394(4) 0.0215(7) Uani 1 1 d D
H4 H 0.7283 0.1752 1.2890 0.026 Uiso 1 1 calc R
C5 C 0.4704(5) 0.14865(13) 1.1717(4) 0.0187(7) Uani 1 1 d D
H5 H 0.5090 0.1155 1.1720 0.022 Uiso 1 1 calc R
C6 C 0.0314(5) 0.21546(12) 1.0360(3) 0.0169(6) Uani 1 1 d D
C7 C -0.0503(5) 0.25990(13) 1.0487(3) 0.0197(7) Uani 1 1 d D
H7 H 0.0245 0.2872 1.0952 0.024 Uiso 1 1 calc R
C8 C -0.2410(5) 0.26404(14) 0.9930(4) 0.0230(7) Uani 1 1 d D
H8 H -0.2992 0.2944 0.9986 0.028 Uiso 1 1 calc R
C9 C -0.3459(5) 0.22328(14) 0.9290(4) 0.0218(7) Uani 1 1 d D
H9 H -0.4773 0.2250 0.8928 0.026 Uiso 1 1 calc R
C10 C -0.2579(5) 0.17992(13) 0.9180(3) 0.0191(7) Uani 1 1 d D
H10 H -0.3307 0.1520 0.8744 0.023 Uiso 1 1 calc R
C11 C 0.2471(4) 0.04958(12) 0.9957(4) 0.0164(6) Uani 1 1 d .
H11A H 0.3178 0.0460 1.1026 0.020 Uiso 1 1 calc R
H11B H 0.1650 0.0205 0.9639 0.020 Uiso 1 1 calc R
C12 C 0.3814(5) 0.04890(13) 0.9164(4) 0.0196(7) Uani 1 1 d .
C13 C 0.3179(5) 0.02559(15) 0.7661(4) 0.0270(8) Uani 1 1 d .
H13A H 0.4015 0.0352 0.7152 0.032 Uiso 1 1 calc R
H13B H 0.1918 0.0366 0.7089 0.032 Uiso 1 1 calc R
H13C H 0.3192 -0.0103 0.7763 0.032 Uiso 1 1 calc R
C14 C -0.1343(4) 0.07272(12) 0.8108(4) 0.0169(7) Uani 1 1 d .
H14A H -0.0898 0.0393 0.8004 0.020 Uiso 1 1 calc R
H14B H -0.2362 0.0693 0.8492 0.020 Uiso 1 1 calc R
C15 C -0.2096(5) 0.09670(14) 0.6600(4) 0.0206(7) Uani 1 1 d .
C16 C -0.1670(6) 0.07307(16) 0.5348(4) 0.0297(9) Uani 1 1 d .
H16A H -0.2506 0.0863 0.4406 0.036 Uiso 1 1 calc R
H16B H -0.1844 0.0374 0.5368 0.036 Uiso 1 1 calc R
H16C H -0.0384 0.0802 0.5459 0.036 Uiso 1 1 calc R
C17 C -0.0078(5) 0.08352(13) 1.1269(3) 0.0176(7) Uani 1 1 d .
H17A H -0.1436 0.0878 1.0964 0.021 Uiso 1 1 calc R
H17B H 0.0197 0.0479 1.1388 0.021 Uiso 1 1 calc R
C18 C 0.0868(5) 0.10919(13) 1.2702(4) 0.0194(7) Uani 1 1 d .
C19 C 0.2584(5) 0.08591(16) 1.3799(4) 0.0300(9) Uani 1 1 d .
H19A H 0.3307 0.1110 1.4493 0.036 Uiso 1 1 calc R
H19B H 0.3337 0.0717 1.3274 0.036 Uiso 1 1 calc R
H19C H 0.2223 0.0599 1.4341 0.036 Uiso 1 1 calc R

loop_
_atom_site_aniso_label
_atom_site_aniso_U_11
_atom_site_aniso_U_22
_atom_site_aniso_U_33
_atom_site_aniso_U_23
_atom_site_aniso_U_13
_atom_site_aniso_U_12
Pt1 0.01404(7) 0.01372(7) 0.01207(7) -0.00001(4) 0.00369(5) -0.00062(5)
Cl1 0.0244(4) 0.0186(4) 0.0170(4) 0.0024(3) 0.0094(3) -0.0003(3)
N1 0.0162(13) 0.0159(14) 0.0137(13) 0.0011(11) 0.0054(10) -0.0006(11)
N2 0.0171(13) 0.0166(14) 0.0135(13) -0.0003(11) 0.0050(10) 0.0004(11)
O1 0.0180(12) 0.0275(14) 0.0292(14) -0.0027(11) 0.0088(10) 0.0001(10)
O2 0.0306(14) 0.0314(15) 0.0210(13) -0.0013(11) 0.0039(11) 0.0058(12)
O3 0.0267(13) 0.0286(14) 0.0208(12) -0.0059(11) 0.0097(10) -0.0014(11)
C1 0.0210(16) 0.0193(16) 0.0105(14) -0.0002(12) 0.0079(12) 0.0003(13)
C2 0.0247(17) 0.0185(17) 0.0160(15) -0.0025(13) 0.0114(13) -0.0027(14)
C3 0.0229(17) 0.0234(18) 0.0157(15) -0.0064(13) 0.0085(13) -0.0075(14)
C4 0.0161(16) 0.031(2) 0.0179(16) -0.0024(14) 0.0062(13) -0.0041(14)
C5 0.0202(16) 0.0200(17) 0.0154(15) 0.0005(13) 0.0059(13) 0.0007(13)
C6 0.0207(16) 0.0184(16) 0.0117(14) 0.0037(13) 0.0060(12) 0.0016(13)
C7 0.0251(18) 0.0194(17) 0.0149(16) -0.0002(13) 0.0075(13) 0.0016(14)
C8 0.0303(19) 0.0243(19) 0.0154(16) 0.0034(14) 0.0096(14) 0.0091(15)
C9 0.0186(16) 0.031(2) 0.0149(16) 0.0026(14) 0.0054(13) 0.0051(14)
C10 0.0188(16) 0.0263(18) 0.0121(15) -0.0006(13) 0.0052(12) -0.0011(14)
C11 0.0176(15) 0.0138(16) 0.0160(15) 0.0003(12) 0.0038(12) -0.0011(12)
C12 0.0216(17) 0.0170(17) 0.0190(16) 0.0032(13) 0.0059(13) 0.0057(13)
C13 0.0288(19) 0.034(2) 0.0175(17) -0.0010(15) 0.0074(15) 0.0094(16)
C14 0.0155(15) 0.0173(16) 0.0173(16) -0.0023(13) 0.0051(12) -0.0028(12)
C15 0.0196(17) 0.0232(18) 0.0149(16) -0.0025(14) 0.0011(13) -0.0039(14)
C16 0.033(2) 0.035(2) 0.0182(18) -0.0017(16) 0.0057(15) 0.0058(17)
C17 0.0184(16) 0.0190(17) 0.0149(15) 0.0013(13) 0.0056(12) -0.0023(13)
C18 0.0184(16) 0.0250(19) 0.0161(16) 0.0024(13) 0.0076(13) -0.0052(14)
C19 0.0259(19) 0.041(2) 0.0192(18) 0.0043(16) 0.0028(15) 0.0000(17)

loop_
_atom_type_symbol
_atom_type_description
_atom_type_scat_dispersion_real
_atom_type_scat_dispersion_imag
_atom_type_scat_source
C C 0.0033 0.0016 'International Tables Vol C Tables 4.2.6.8 and 6.1.1.4'
N N 0.0061 0.0033 'International Tables Vol C Tables 4.2.6.8 and 6.1.1.4'
Cl Cl 0.1484 0.1585 'International Tables Vol C Tables 4.2.6.8 and 6.1.1.4'
Pt Pt -1.7033 8.3905 'International Tables Vol C Tables 4.2.6.8 and 6.1.1.4'
O O 0.0106 0.0060 'International Tables Vol C Tables 4.2.6.8 and 6.1.1.4'
H H 0.0000 0.0000 'International Tables Vol C Tables 4.2.6.8 and 6.1.1.4'

loop_
_geom_angle_atom_site_label_1
_geom_angle_atom_site_label_2
_geom_angle_atom_site_label_3
_geom_angle
C11 Pt1 C14 88.87(13)
C11 Pt1 C17 86.43(13)
C14 Pt1 C17 87.11(13)
C11 Pt1 N2 171.10(11)
C14 Pt1 N2 97.02(12)
C17 Pt1 N2 87.20(12)
C11 Pt1 N1 96.77(12)
C14 Pt1 N1 173.48(12)
C17 Pt1 N1 96.49(11)
N2 Pt1 N1 77.79(10)
C11 Pt1 Cl1 93.89(9)
C14 Pt1 Cl1 92.31(9)
C17 Pt1 Cl1 179.33(9)
N2 Pt1 Cl1 92.55(8)
N1 Pt1 Cl1 84.06(7)
C5 N1 C1 119.1(3)
C5 N1 Pt1 126.1(2)
C1 N1 Pt1 113.6(2)
C10 N2 C6 118.9(3)
C10 N2 Pt1 125.9(2)
C6 N2 Pt1 115.0(2)
N1 C1 C2 120.7(3)
N1 C1 C6 115.8(3)
C2 C1 C6 123.5(3)
C3 C2 C1 119.6(3)
C2 C3 C4 119.5(3)
C3 C4 C5 118.5(3)
N1 C5 C4 122.4(3)
N2 C6 C7 121.5(3)
N2 C6 C1 115.9(3)
C7 C6 C1 122.5(3)
C8 C7 C6 119.5(3)
C7 C8 C9 118.8(3)
C8 C9 C10 119.5(3)
N2 C10 C9 121.7(3)
C12 C11 Pt1 115.7(2)
O1 C12 C11 121.8(3)
O1 C12 C13 120.7(3)
C11 C12 C13 117.4(3)
C15 C14 Pt1 113.5(2)
O2 C15 C16 119.1(3)
O2 C15 C14 122.5(3)
C16 C15 C14 118.4(3)
C18 C17 Pt1 110.4(2)
O3 C18 C17 121.7(3)
O3 C18 C19 120.0(3)
C17 C18 C19 118.3(3)

loop_
_geom_bond_atom_site_label_1
_geom_bond_atom_site_label_2
_geom_bond_distance
Pt1 C11 2.078(3)
Pt1 C14 2.090(3)
Pt1 C17 2.095(3)
Pt1 N2 2.122(3)
Pt1 N1 2.135(3)
Pt1 Cl1 2.4338(8)
N1 C5 1.339(4)
N1 C1 1.360(4)
N2 C10 1.349(4)
N2 C6 1.352(4)
O1 C12 1.218(4)
O2 C15 1.214(5)
O3 C18 1.219(4)
C1 C2 1.386(5)
C1 C6 1.485(5)
C2 C3 1.380(5)
C3 C4 1.381(5)
C4 C5 1.384(5)
C6 C7 1.388(5)
C7 C8 1.381(5)
C8 C9 1.382(5)
C9 C10 1.384(5)
C11 C12 1.498(5)
C12 C13 1.503(5)
C14 C15 1.516(5)
C15 C16 1.512(5)
C17 C18 1.494(5)
C18 C19 1.510(5)
